data_2000255
loop_
_publ_author_name
'Bird, C. W.'
'Nyburg, S. C.'
'Parkins, A. W.'

_publ_section_title
;
 2,2-Dimethyl-1,2,3,4-tetrahydrobenzimidazo[3,2-<i>a</i>]pyrimid-4-one
;
_journal_issue 9
_journal_name_full 'Acta Crystallographica Section C'
_journal_page_first 1943
_journal_page_last 1945
_journal_paper_doi 10.1107/S0108270191002780
_journal_volume 47
_journal_year 1991
_chemical_formula_sum 'C12 H13 N3 O'
_chemical_formula_weight 215.25
_space_group_IT_number 2
_space_group_name_Hall '-P 1'
_space_group_name_H-M_alt 'P -1'
_symmetry_cell_setting triclinic
_symmetry_space_group_name_Hall '-P 1'
_symmetry_space_group_name_H-M 'P -1'
_cell_angle_alpha 114.79(3)
_cell_angle_beta 106.01(4)
_cell_angle_gamma 90.39(4)
_cell_formula_units_Z 2
_cell_length_a 6.678(3)
_cell_length_b 9.635(3)
_cell_length_c 9.947(5)
_cell_volume 553.0(5)
_diffrn_radiation_type Cu
_diffrn_radiation_wavelength 1.5418
_exptl_absorpt_coefficient_mu 0.655
_exptl_crystal_density_diffrn 1.29
_exptl_crystal_F_000 228
_cod_data_source_file li0065.cif
_cod_data_source_block li0065a
_cod_original_cell_volume 553.0
_cod_original_formula_sum C12H13N3O
_cod_database_code 2000255

loop_
_space_group_symop_id
_space_group_symop_operation_xyz
1 x,y,z
2 -x,-y,-z

loop_
_atom_site_label
_atom_site_fract_x
_atom_site_fract_y
_atom_site_fract_z
C1 .7019(3) 1.0479(2) .4118(2)
C2 .7778(3) 1.3057(2) .6229(2)
C3 .5445(4) 1.3161(3) .5735(3)
C4 .4332(3) 1.2213(3) .4037(3)
C5 .4467(3) .9680(2) .1834(2)
C6 .2748(4) .9452(3) .0580(3)
C7 .2465(4) .8087(3) -.0753(3)
C8 .3858(4) .7037(3) -.0819(3)
C9 .5592(4) .7283(3) .0442(3)
C10 .5895(3) .8634(2) .1792(2)
C11 .8968(4) 1.3840(3) .5576(3)
C12 .8668(5) 1.3790(3) .7998(3)
N1 .8020(3) 1.14045(19) .56287(19)
N2 .5203(2) 1.08913(18) .33521(18)
N3 .7498(3) .91611(19) .32327(19)
O1 .2778(3) 1.2511(2) .3293(2)
H1 .933(4) 1.121(3) .596(3)
H3A .523(3) 1.421(3) .599(2)
H3B .470(3) 1.281(3) .630(3)
H6 .179(4) 1.020(3) .066(3)
H7 .123(4) .784(3) -.163(3)
H8 .362(4) .610(3) -.179(3)
H9 .660(4) .659(3) .039(3)
H11A 1.054(4) 1.370(3) .585(3)
H11B .882(4) 1.501(3) .599(3)
H11C .836(4) 1.335(3) .436(3)
H12A .789(4) 1.331(3) .844(3)
H12B 1.020(4) 1.375(3) .827(3)
H12C .850(4) 1.494(3) .844(3)
